data_4020800
loop_
_publ_author_name
'Nigel A. Swain'
'Richard C. D. Brown'
'Gordon Bruton'

_publ_section_title
;
 A Versatile Stereoselective Synthesis of endo,exo-Furofuranones:
 Application to the Enantioselective Synthesis of Furofuran Lignans
;
_journal_name_full 'Journal of Organic Chemistry'
_journal_page_first 122
_journal_page_last 129
_journal_paper_doi 10.1021/jo035365r
_journal_volume 69
_journal_year 2004
_chemical_formula_sum 'C18 H15 Br O3'
_chemical_formula_weight 359.21
_space_group_IT_number 14
_symmetry_cell_setting monoclinic
_symmetry_space_group_name_Hall '-P 2yn'
_symmetry_space_group_name_H-M 'P 1 21/n 1'
_cell_angle_alpha 90.00
_cell_angle_beta 107.376(2)
_cell_angle_gamma 90.00
_cell_formula_units_Z 4
_cell_length_a 10.3321(2)
_cell_length_b 13.4800(3)
_cell_length_c 11.4618(2)
_cell_measurement_temperature 120(2)
_cell_volume 1523.51(5)
_diffrn_ambient_temperature 120(2)
_exptl_crystal_density_diffrn 1.566
_cod_depositor_comments
;
The following automatic conversions were performed:
'_symmetry_cell_setting' value 'Monoclinic' changed to 'monoclinic'
according to '/home/saulius/struct/CIF-dictionaries/cif_core.dic'
dictionary named 'cif_core.dic' version 2.4.1 from 2010-06-29.

Automatic conversion script
Id: cif_fix_enum 1527 2010-12-29 10:47:43Z saulius 
;
_cod_original_sg_symbol_H-M 'P 21/n'
_cod_database_code 4020800

loop_
_symmetry_equiv_pos_as_xyz
'x, y, z'
'-x+1/2, y+1/2, -z+1/2'
'-x, -y, -z'
'x-1/2, -y-1/2, z-1/2'

loop_
_atom_site_label
_atom_site_type_symbol
_atom_site_fract_x
_atom_site_fract_y
_atom_site_fract_z
_atom_site_U_iso_or_equiv
_atom_site_adp_type
_atom_site_occupancy
_atom_site_symmetry_multiplicity
_atom_site_calc_flag
_atom_site_refinement_flags
_atom_site_disorder_assembly
_atom_site_disorder_group
Br1 Br 1.08959(2) -0.088033(15) 1.375677(17) 0.02765(9) Uani 1 1 d . . .
O1 O 0.69205(16) 0.25794(10) 1.01068(13) 0.0302(3) Uani 1 1 d . . .
O2 O 0.66927(15) 0.06642(10) 0.78400(12) 0.0245(3) Uani 1 1 d . . .
O3 O 0.62696(15) -0.04745(10) 0.90750(13) 0.0275(3) Uani 1 1 d . . .
C1 C 0.6334(2) 0.16960(15) 1.04211(18) 0.0252(4) Uani 1 1 d . . .
C2 C 0.5501(2) 0.12296(15) 0.91664(17) 0.0225(4) Uani 1 1 d . . .
C3 C 0.5453(2) 0.20650(15) 0.82348(18) 0.0240(4) Uani 1 1 d . . .
C4 C 0.5947(3) 0.29705(17) 0.9037(2) 0.0308(5) Uani 1 1 d . . .
C5 C 0.61815(19) 0.03761(15) 0.87361(16) 0.0219(4) Uani 1 1 d . . .
C6 C 0.6474(2) 0.17242(14) 0.75755(18) 0.0225(4) Uani 1 1 d . . .
C7 C 0.7452(2) 0.10601(14) 1.12243(17) 0.0232(4) Uani 1 1 d . . .
C8 C 0.8687(2) 0.09599(15) 1.09818(18) 0.0244(4) Uani 1 1 d . . .
C9 C 0.9710(2) 0.03685(15) 1.17187(18) 0.0238(4) Uani 1 1 d . . .
C10 C 0.9471(2) -0.01237(14) 1.27009(17) 0.0218(4) Uani 1 1 d . . .
C11 C 0.8245(2) -0.00438(15) 1.29511(18) 0.0240(4) Uani 1 1 d . . .
C12 C 0.7240(2) 0.05550(16) 1.22103(18) 0.0248(4) Uani 1 1 d . . .
C13 C 0.6026(2) 0.18782(14) 0.62114(17) 0.0238(4) Uani 1 1 d . . .
C14 C 0.6618(2) 0.26224(16) 0.5710(2) 0.0291(5) Uani 1 1 d . . .
C15 C 0.6229(3) 0.27786(19) 0.4460(2) 0.0401(6) Uani 1 1 d . . .
C16 C 0.5235(3) 0.2177(2) 0.3699(2) 0.0441(7) Uani 1 1 d . . .
C17 C 0.4633(3) 0.14362(19) 0.4193(2) 0.0388(6) Uani 1 1 d . . .
C18 C 0.5023(2) 0.12882(17) 0.54493(19) 0.0304(5) Uani 1 1 d . . .
H1 H 0.566(2) 0.1879(16) 1.083(2) 0.026(6) Uiso 1 1 d . . .
H2 H 0.465(2) 0.1012(15) 0.9249(19) 0.019(5) Uiso 1 1 d . . .
H3 H 0.457(2) 0.2135(17) 0.768(2) 0.027(6) Uiso 1 1 d . . .
H4A H 0.521(3) 0.3290(18) 0.923(2) 0.031(6) Uiso 1 1 d . . .
H4B H 0.647(3) 0.3451(18) 0.867(2) 0.034(6) Uiso 1 1 d . . .
H6 H 0.736(2) 0.2047(15) 0.7954(19) 0.018(5) Uiso 1 1 d . . .
H8 H 0.884(2) 0.1333(17) 1.031(2) 0.030(6) Uiso 1 1 d . . .
H9 H 1.055(2) 0.0295(16) 1.1581(19) 0.021(5) Uiso 1 1 d . . .
H11 H 0.814(3) -0.0411(19) 1.361(2) 0.037(7) Uiso 1 1 d . . .
H12 H 0.640(3) 0.0630(17) 1.239(2) 0.031(6) Uiso 1 1 d . . .
H14 H 0.734(3) 0.3018(18) 0.624(2) 0.035(7) Uiso 1 1 d . . .
H15 H 0.668(3) 0.327(2) 0.414(2) 0.046(8) Uiso 1 1 d . . .
H16 H 0.497(3) 0.228(2) 0.283(3) 0.066(9) Uiso 1 1 d . . .
H17 H 0.396(3) 0.101(2) 0.371(2) 0.042(7) Uiso 1 1 d . . .
H18 H 0.461(3) 0.0769(18) 0.579(2) 0.035(7) Uiso 1 1 d . . .

loop_
_atom_site_aniso_label
_atom_site_aniso_U_11
_atom_site_aniso_U_22
_atom_site_aniso_U_33
_atom_site_aniso_U_23
_atom_site_aniso_U_13
_atom_site_aniso_U_12
Br1 0.02721(13) 0.03022(13) 0.02312(12) 0.00216(8) 0.00384(8) 0.00401(9)
O1 0.0434(9) 0.0214(7) 0.0244(7) 0.0014(6) 0.0081(6) -0.0003(6)
O2 0.0314(8) 0.0211(7) 0.0232(7) 0.0056(5) 0.0116(6) 0.0065(6)
O3 0.0329(8) 0.0221(8) 0.0276(7) 0.0039(6) 0.0093(6) 0.0008(6)
C1 0.0324(12) 0.0227(10) 0.0222(10) 0.0006(8) 0.0108(9) 0.0012(8)
C2 0.0226(10) 0.0244(10) 0.0220(10) 0.0034(8) 0.0091(8) 0.0027(8)
C3 0.0270(11) 0.0250(10) 0.0211(10) 0.0043(8) 0.0089(8) 0.0078(8)
C4 0.0427(14) 0.0248(11) 0.0261(11) 0.0037(8) 0.0123(10) 0.0091(10)
C5 0.0208(10) 0.0236(11) 0.0193(9) 0.0016(7) 0.0030(7) 0.0006(8)
C6 0.0270(11) 0.0187(10) 0.0228(10) 0.0031(7) 0.0089(8) 0.0027(8)
C7 0.0268(11) 0.0215(10) 0.0190(9) -0.0046(7) 0.0036(8) -0.0018(8)
C8 0.0298(11) 0.0249(11) 0.0182(9) 0.0007(8) 0.0067(8) -0.0027(8)
C9 0.0228(10) 0.0268(11) 0.0232(10) -0.0043(8) 0.0089(8) -0.0041(8)
C10 0.0247(10) 0.0197(10) 0.0185(9) -0.0028(7) 0.0025(7) -0.0011(8)
C11 0.0284(11) 0.0250(10) 0.0187(9) 0.0003(8) 0.0073(8) -0.0014(8)
C12 0.0254(11) 0.0284(11) 0.0215(10) -0.0015(8) 0.0085(8) -0.0008(8)
C13 0.0304(11) 0.0199(10) 0.0228(10) 0.0025(7) 0.0107(8) 0.0074(8)
C14 0.0350(12) 0.0238(11) 0.0320(11) 0.0075(9) 0.0153(9) 0.0074(9)
C15 0.0538(16) 0.0384(14) 0.0377(13) 0.0185(11) 0.0283(12) 0.0211(12)
C16 0.0645(18) 0.0484(16) 0.0213(11) 0.0103(10) 0.0157(11) 0.0331(14)
C17 0.0446(15) 0.0353(13) 0.0291(12) -0.0046(10) -0.0002(10) 0.0157(11)
C18 0.0367(13) 0.0253(11) 0.0281(11) 0.0022(9) 0.0081(9) 0.0054(9)

loop_
_geom_bond_atom_site_label_1
_geom_bond_atom_site_label_2
_geom_bond_distance
_geom_bond_site_symmetry_2
_geom_bond_publ_flag
Br1 C10 1.8993(19) . ?
O1 C1 1.430(2) . ?
O1 C4 1.434(3) . ?
O2 C5 1.345(2) . ?
O2 C6 1.464(2) . ?
O3 C5 1.205(2) . ?
C1 C7 1.510(3) . ?
C1 C2 1.570(3) . ?
C1 H1 0.98(2) . ?
C2 C5 1.506(3) . ?
C2 C3 1.543(3) . ?
C2 H2 0.96(2) . ?
C3 C4 1.522(3) . ?
C3 C6 1.540(3) . ?
C3 H3 0.95(2) . ?
C4 H4A 0.95(3) . ?
C4 H4B 1.01(3) . ?
C6 C13 1.507(3) . ?
C6 H6 0.99(2) . ?
C7 C12 1.391(3) . ?
C7 C8 1.392(3) . ?
C8 C9 1.390(3) . ?
C8 H8 0.98(2) . ?
C9 C10 1.391(3) . ?
C9 H9 0.93(2) . ?
C10 C11 1.385(3) . ?
C11 C12 1.387(3) . ?
C11 H11 0.94(3) . ?
C12 H12 0.96(3) . ?
C13 C14 1.386(3) . ?
C13 C18 1.389(3) . ?
C14 C15 1.384(3) . ?
C14 H14 0.97(3) . ?
C15 C16 1.392(4) . ?
C15 H15 0.95(3) . ?
C16 C17 1.384(4) . ?
C16 H16 0.96(3) . ?
C17 C18 1.389(3) . ?
C17 H17 0.94(3) . ?
C18 H18 0.96(3) . ?
